data_7709565
loop_
_publ_author_name
'Liu, Chengdong'
'Ding, Yayun'
'Wang, Xiang'
'Zhou, Rui'

_publ_section_title
;
 Two new metal-chalcogenide-cluster-based frameworks with single metal
 ions of Zn2+(/Sb3+) serving as inter-cluster linkers
;
_journal_name_full 'Dalton Transactions'
_journal_paper_doi 10.1039/D1DT04132K
_journal_year 2022
_chemical_formula_moiety 'O1.52 S93 Sn24 Zn26, 0.48(O) 20(C3 H11 N2) 18(C2 H9 N2)'
_chemical_formula_sum 'C96 H382 N76 O2 S93 Sn24 Zn26'
_chemical_formula_weight 10150.57
_space_group_crystal_system trigonal
_space_group_IT_number 167
_space_group_name_Hall '-R 3 2"c'
_space_group_name_H-M_alt 'R -3 c :H'
_audit_creation_date 2022-01-06
_audit_creation_method
;
Olex2 1.5
(compiled 2021.12.09 svn.r5202d8cf for OlexSys, GUI svn.r6439)
;
_audit_update_record
;
2022-01-06 deposited with the CCDC.	2022-02-04 downloaded from the CCDC.
;
_cell_angle_alpha 90
_cell_angle_beta 90
_cell_angle_gamma 120
_cell_formula_units_Z 6
_cell_length_a 28.3370(12)
_cell_length_b 28.3370(12)
_cell_length_c 87.124(4)
_cell_measurement_reflns_used 9178
_cell_measurement_temperature 120.02
_cell_measurement_theta_max 24.546
_cell_measurement_theta_min 2.245
_cell_volume 60587(5)
_computing_cell_refinement 'SAINT v8.37A (Bruker, 2015)'
_computing_data_collection 'Bruker APEX2'
_computing_data_reduction 'SAINT v8.37A (Bruker, 2015)'
_computing_molecular_graphics 'Olex2 1.5 (Dolomanov et al., 2009)'
_computing_publication_material 'Olex2 1.5 (Dolomanov et al., 2009)'
_computing_structure_refinement 'SHELXL 2018/3 (Sheldrick, 2015)'
_computing_structure_solution 'SHELXT 2018/2 (Sheldrick, 2018)'
_diffrn_ambient_temperature 120.02
_diffrn_measured_fraction_theta_full 0.998
_diffrn_measured_fraction_theta_max 0.998
_diffrn_measurement_device_type 'Bruker APEX-II CCD'
_diffrn_measurement_method '\f and \w scans'
_diffrn_radiation_type MoK\a
_diffrn_radiation_wavelength 0.71073
_diffrn_reflns_av_R_equivalents 0.1468
_diffrn_reflns_av_unetI/netI 0.0879
_diffrn_reflns_Laue_measured_fraction_full 0.998
_diffrn_reflns_Laue_measured_fraction_max 0.998
_diffrn_reflns_limit_h_max 32
_diffrn_reflns_limit_h_min -34
_diffrn_reflns_limit_k_max 32
_diffrn_reflns_limit_k_min -34
_diffrn_reflns_limit_l_max 104
_diffrn_reflns_limit_l_min -104
_diffrn_reflns_number 106244
_diffrn_reflns_point_group_measured_fraction_full 0.998
_diffrn_reflns_point_group_measured_fraction_max 0.998
_diffrn_reflns_theta_full 25.242
_diffrn_reflns_theta_max 25.346
_diffrn_reflns_theta_min 1.905
_diffrn_source_current 1.0
_diffrn_source_power 0.05
_diffrn_source_voltage 50.0
_diffrn_standards_number 0
_exptl_absorpt_coefficient_mu 3.480
_exptl_absorpt_correction_T_max 0.7452
_exptl_absorpt_correction_T_min 0.5814
_exptl_absorpt_correction_type multi-scan
_exptl_absorpt_process_details
;
SADABS-2016/2 (Bruker,2016/2) was used for absorption correction.
wR2(int) was 0.1273 before and 0.0797 after correction.
The Ratio of minimum to maximum transmission is 0.7802.
The \l/2 correction factor is Not present.
;
_exptl_crystal_colour pink
_exptl_crystal_colour_primary pink
_exptl_crystal_density_diffrn 1.669
_exptl_crystal_description block
_exptl_crystal_F_000 29832
_exptl_crystal_size_max 0.211
_exptl_crystal_size_mid 0.188
_exptl_crystal_size_min 0.175
_refine_diff_density_max 1.057
_refine_diff_density_min -0.676
_refine_diff_density_rms 0.133
_refine_ls_extinction_method none
_refine_ls_goodness_of_fit_ref 0.945
_refine_ls_hydrogen_treatment undef
_refine_ls_matrix_type full
_refine_ls_number_parameters 228
_refine_ls_number_reflns 12312
_refine_ls_number_restraints 19
_refine_ls_restrained_S_all 0.945
_refine_ls_R_factor_all 0.0737
_refine_ls_R_factor_gt 0.0429
_refine_ls_shift/su_max 0.005
_refine_ls_shift/su_mean 0.000
_refine_ls_structure_factor_coef Fsqd
_refine_ls_weighting_details 'w=1/[\s^2^(Fo^2^)+(0.0476P)^2^] where P=(Fo^2^+2Fc^2^)/3'
_refine_ls_weighting_scheme calc
_refine_ls_wR_factor_gt 0.0922
_refine_ls_wR_factor_ref 0.1022
_reflns_Friedel_coverage 0.000
_reflns_number_gt 7919
_reflns_number_total 12312
_reflns_threshold_expression 'I > 2\s(I)'
_cod_data_source_file d1dt04132k2.cif
_cod_data_source_block MCCF-22
_cod_original_cell_volume 60587(6)
_cod_original_sg_symbol_H-M 'R -3 c'
_cod_database_code 7709565
_shelx_shelxl_version_number 2018/3
_shelx_space_group_comment
;
The symmetry employed for this shelxl refinement is uniquely defined
by the following loop, which should always be used as a source of
symmetry information in preference to the above space-group names.
They are only intended as comments.
;
_shelx_estimated_absorpt_t_max 0.581
_shelx_estimated_absorpt_t_min 0.527
_olex2_refinement_description
;
1. Rigid bond restraints
 Zn1
 with sigma for 1-2 distances of 0.01 and sigma for 1-3 distances of 0.01
 Zn1, S1
 with sigma for 1-2 distances of 0.01 and sigma for 1-3 distances of 0.01
2. Uiso/Uaniso restraints and constraints
Uanis(O1B) \\sim Ueq: with sigma of 0.01 and sigma for terminal atoms of 0.02
Uanis(O1A) \\sim Ueq: with sigma of 0.01 and sigma for terminal atoms of 0.02
Uanis(Zn1) \\sim Ueq: with sigma of 0.01 and sigma for terminal atoms of 0.02
3. Others
 Fixed Sof: O1A(0.25333) O1B(0.08)
;
_platon_squeeze_void_probe_radius 1.20
_olex2_submission_special_instructions 'No special instructions were received'

loop_
_space_group_symop_operation_xyz
'x, y, z'
'-y, x-y, z'
'-x+y, -x, z'
'y, x, -z+1/2'
'x-y, -y, -z+1/2'
'-x, -x+y, -z+1/2'
'x+2/3, y+1/3, z+1/3'
'-y+2/3, x-y+1/3, z+1/3'
'-x+y+2/3, -x+1/3, z+1/3'
'y+2/3, x+1/3, -z+5/6'
'x-y+2/3, -y+1/3, -z+5/6'
'-x+2/3, -x+y+1/3, -z+5/6'
'x+1/3, y+2/3, z+2/3'
'-y+1/3, x-y+2/3, z+2/3'
'-x+y+1/3, -x+2/3, z+2/3'
'y+1/3, x+2/3, -z+7/6'
'x-y+1/3, -y+2/3, -z+7/6'
'-x+1/3, -x+y+2/3, -z+7/6'
'-x, -y, -z'
'y, -x+y, -z'
'x-y, x, -z'
'-y, -x, z-1/2'
'-x+y, y, z-1/2'
'x, x-y, z-1/2'
'-x+2/3, -y+1/3, -z+1/3'
'y+2/3, -x+y+1/3, -z+1/3'
'x-y+2/3, x+1/3, -z+1/3'
'-y+2/3, -x+1/3, z-1/6'
'-x+y+2/3, y+1/3, z-1/6'
'x+2/3, x-y+1/3, z-1/6'
'-x+1/3, -y+2/3, -z+2/3'
'y+1/3, -x+y+2/3, -z+2/3'
'x-y+1/3, x+2/3, -z+2/3'
'-y+1/3, -x+2/3, z+1/6'
'-x+y+1/3, y+2/3, z+1/6'
'x+1/3, x-y+2/3, z+1/6'

loop_
_atom_site_label
_atom_site_type_symbol
_atom_site_fract_x
_atom_site_fract_y
_atom_site_fract_z
_atom_site_U_iso_or_equiv
_atom_site_adp_type
_atom_site_occupancy
_atom_site_site_symmetry_order
_atom_site_calc_flag
_atom_site_refinement_flags_posn
_atom_site_refinement_flags_adp
_atom_site_refinement_flags_occupancy
_atom_site_disorder_assembly
_atom_site_disorder_group
Sn1 Sn 0.46822(2) 0.66766(2) 0.52050(2) 0.03811(15) Uani 1 1 d . . . . .
Sn2 Sn 0.65520(2) 0.68669(2) 0.56142(2) 0.02751(13) Uani 1 1 d . . . . .
Sn3 Sn 0.68777(2) 0.71325(2) 0.49128(2) 0.02985(13) Uani 1 1 d . . . . .
Sn4 Sn 0.67835(2) 0.88938(2) 0.52922(2) 0.02900(13) Uani 1 1 d . . . . .
Zn1 Zn 0.333333 0.666667 0.52438(2) 0.0411(4) Uani 1 3 d S TU P . .
Zn2 Zn 0.58216(3) 0.75501(3) 0.54675(2) 0.0296(2) Uani 1 1 d . . . . .
Zn3 Zn 0.58843(3) 0.64539(3) 0.52278(2) 0.0278(2) Uani 1 1 d . . . . .
Zn4 Zn 0.71878(3) 0.78331(3) 0.52897(2) 0.02684(19) Uani 1 1 d . . . . .
Zn5 Zn 0.60063(3) 0.77010(3) 0.50346(2) 0.02623(19) Uani 1 1 d . . . . .
S1 S 0.37212(8) 0.61573(8) 0.51669(4) 0.0695(8) Uani 1 1 d . U . . .
S2 S 0.48782(8) 0.71529(9) 0.54430(3) 0.0506(6) Uani 1 1 d . . . . .
S3 S 0.50703(8) 0.72814(8) 0.49921(2) 0.0418(5) Uani 1 1 d . . . . .
S4 S 0.59847(8) 0.72122(8) 0.56935(2) 0.0387(5) Uani 1 1 d . . . . .
S5 S 0.62388(7) 0.73941(7) 0.52559(2) 0.0246(4) Uani 1 1 d . . . . .
S6 S 0.49430(8) 0.59964(8) 0.52051(3) 0.0549(7) Uani 1 1 d . . . . .
S7 S 0.666667 0.64073(9) 0.583333 0.0372(7) Uani 1 2 d S T P . .
S8 S 0.60945(8) 0.61049(7) 0.54473(2) 0.0367(5) Uani 1 1 d . . . . .
S9 S 0.74118(7) 0.75355(8) 0.55166(2) 0.0365(5) Uani 1 1 d . . . . .
S10 S 0.62580(8) 0.62605(7) 0.50120(2) 0.0363(5) Uani 1 1 d . . . . .
S11 S 0.64326(10) 0.75969(10) 0.48182(2) 0.0505(6) Uani 1 1 d . . . . .
S12 S 0.76112(7) 0.76684(8) 0.50813(2) 0.0370(5) Uani 1 1 d . . . . .
S13 S 0.72358(9) 0.70808(10) 0.46647(2) 0.0468(6) Uani 1 1 d . . . . .
S14 S 0.63293(8) 0.86421(7) 0.50542(2) 0.0364(5) Uani 1 1 d . . . . .
S15 S 0.61948(9) 0.84934(8) 0.55058(2) 0.0468(6) Uani 1 1 d . . . . .
S16 S 0.75648(7) 0.87881(7) 0.53017(2) 0.0348(5) Uani 1 1 d . . . . .
O1A O 0.3533(10) 0.6929(8) 0.5505(3) 0.071(8) Uani 0.2533 1 d . U P A -1
O1B O 0.333333 0.666667 0.5621(6) 0.080(14) Uani 0.24 3 d S TU P B 2

loop_
_atom_site_aniso_label
_atom_site_aniso_U_11
_atom_site_aniso_U_22
_atom_site_aniso_U_33
_atom_site_aniso_U_23
_atom_site_aniso_U_13
_atom_site_aniso_U_12
Sn1 0.0205(3) 0.0253(3) 0.0692(4) 0.0051(3) 0.0042(3) 0.0120(2)
Sn2 0.0355(3) 0.0259(3) 0.0251(3) 0.0023(2) 0.0045(2) 0.0183(2)
Sn3 0.0347(3) 0.0395(3) 0.0266(3) 0.0012(2) 0.0031(2) 0.0269(3)
Sn4 0.0353(3) 0.0206(3) 0.0294(3) 0.0030(2) 0.0028(2) 0.0127(2)
Zn1 0.0297(5) 0.0297(5) 0.0639(12) 0.000 0.000 0.0149(3)
Zn2 0.0338(5) 0.0281(5) 0.0325(5) 0.0044(4) 0.0091(4) 0.0197(4)
Zn3 0.0262(4) 0.0243(4) 0.0362(5) -0.0006(4) 0.0025(4) 0.0152(4)
Zn4 0.0262(4) 0.0284(5) 0.0273(5) 0.0016(4) 0.0027(4) 0.0147(4)
Zn5 0.0266(4) 0.0249(4) 0.0310(5) 0.0004(4) 0.0000(4) 0.0157(4)
S1 0.0227(11) 0.0247(11) 0.160(3) -0.0048(13) -0.0022(13) 0.0114(10)
S2 0.0326(12) 0.0653(15) 0.0600(15) 0.0069(12) 0.0160(10) 0.0291(11)
S3 0.0287(11) 0.0387(12) 0.0549(14) 0.0020(10) -0.0086(9) 0.0144(9)
S4 0.0588(13) 0.0488(12) 0.0267(11) 0.0003(9) 0.0077(10) 0.0406(11)
S5 0.0240(9) 0.0244(9) 0.0285(10) 0.0023(8) 0.0057(8) 0.0145(8)
S6 0.0244(11) 0.0253(11) 0.114(2) 0.0050(12) 0.0040(12) 0.0113(9)
S7 0.070(2) 0.0330(10) 0.0210(15) 0.0015(7) 0.0030(13) 0.0349(10)
S8 0.0546(13) 0.0260(10) 0.0343(12) -0.0020(8) -0.0020(10) 0.0238(10)
S9 0.0306(11) 0.0433(12) 0.0335(12) 0.0105(9) 0.0008(9) 0.0170(9)
S10 0.0381(11) 0.0327(11) 0.0406(12) -0.0050(9) 0.0028(9) 0.0196(9)
S11 0.0752(16) 0.0821(16) 0.0320(12) 0.0093(11) 0.0089(11) 0.0676(15)
S12 0.0289(10) 0.0480(12) 0.0369(12) -0.0048(9) 0.0068(9) 0.0214(10)
S13 0.0638(14) 0.0857(16) 0.0257(11) 0.0033(11) 0.0027(10) 0.0636(14)
S14 0.0430(12) 0.0248(10) 0.0381(12) 0.0042(8) -0.0065(9) 0.0146(9)
S15 0.0625(14) 0.0280(11) 0.0490(14) 0.0073(10) 0.0262(11) 0.0221(10)
S16 0.0319(10) 0.0287(10) 0.0392(12) -0.0001(9) -0.0015(9) 0.0117(9)
O1A 0.051(15) 0.054(13) 0.125(16) -0.009(11) -0.008(12) 0.039(11)
O1B 0.083(15) 0.083(15) 0.07(2) 0.000 0.000 0.041(7)

loop_
_atom_type_symbol
_atom_type_description
_atom_type_scat_dispersion_real
_atom_type_scat_dispersion_imag
_atom_type_scat_source
O O 0.0106 0.0060 'International Tables Vol C Tables 4.2.6.8 and 6.1.1.4'
S S 0.1246 0.1234 'International Tables Vol C Tables 4.2.6.8 and 6.1.1.4'
Sn Sn -0.6537 1.4246 'International Tables Vol C Tables 4.2.6.8 and 6.1.1.4'
Zn Zn 0.2839 1.4301 'International Tables Vol C Tables 4.2.6.8 and 6.1.1.4'
C C 0.0033 0.0016 'International Tables Vol C Tables 4.2.6.8 and 6.1.1.4'
N N 0.0061 0.0033 'International Tables Vol C Tables 4.2.6.8 and 6.1.1.4'
H H 0.0000 0.0000 'International Tables Vol C Tables 4.2.6.8 and 6.1.1.4'

loop_
_geom_angle_atom_site_label_1
_geom_angle_atom_site_label_2
_geom_angle_atom_site_label_3
_geom_angle
_geom_angle_site_symmetry_1
_geom_angle_site_symmetry_3
_geom_angle_publ_flag
S1 Sn1 S3 107.99(9) . . ?
S1 Sn1 S6 102.77(7) . . ?
S2 Sn1 S1 109.98(9) . . ?
S2 Sn1 S3 112.09(8) . . ?
S2 Sn1 S6 112.26(8) . . ?
S6 Sn1 S3 111.27(8) . . ?
S4 Sn2 S7 107.09(6) . . ?
S4 Sn2 S8 112.31(7) . . ?
S4 Sn2 S9 114.41(7) . . ?
S8 Sn2 S7 98.77(6) . . ?
S9 Sn2 S7 110.56(5) . . ?
S9 Sn2 S8 112.45(7) . . ?
S10 Sn3 S11 112.47(8) . . ?
S10 Sn3 S12 113.45(7) . . ?
S10 Sn3 S13 112.15(8) . . ?
S11 Sn3 S13 94.49(7) . . ?
S12 Sn3 S11 113.43(8) . . ?
S12 Sn3 S13 109.35(7) . . ?
S14 Sn4 S13 107.91(7) . 20_566 ?
S14 Sn4 S15 113.47(8) . . ?
S14 Sn4 S16 113.24(7) . . ?
S15 Sn4 S13 100.42(7) . 20_566 ?
S15 Sn4 S16 112.82(7) . . ?
S16 Sn4 S13 107.91(8) . 20_566 ?
S1 Zn1 S1 111.93(8) 2_665 . ?
S1 Zn1 S1 111.92(8) 3_565 2_665 ?
S1 Zn1 S1 111.93(8) 3_565 . ?
S1 Zn1 O1A 111.2(7) . . ?
S1 Zn1 O1A 90.8(5) 2_665 . ?
S1 Zn1 O1A 117.4(6) 3_565 . ?
S2 Zn2 S5 113.60(8) . . ?
S2 Zn2 S15 108.44(8) . . ?
S4 Zn2 S2 107.05(8) . . ?
S4 Zn2 S5 111.30(7) . . ?
S4 Zn2 S15 106.10(8) . . ?
S5 Zn2 S15 110.01(7) . . ?
S5 Zn3 S8 109.70(7) . . ?
S5 Zn3 S10 111.18(7) . . ?
S6 Zn3 S5 111.34(7) . . ?
S6 Zn3 S8 107.19(8) . . ?
S6 Zn3 S10 109.09(9) . . ?
S10 Zn3 S8 108.20(7) . . ?
S5 Zn4 S9 110.93(7) . . ?
S5 Zn4 S16 110.75(7) . . ?
S9 Zn4 S16 108.92(7) . . ?
S12 Zn4 S5 111.18(7) . . ?
S12 Zn4 S9 108.76(7) . . ?
S12 Zn4 S16 106.16(7) . . ?
S3 Zn5 S5 113.63(7) . . ?
S3 Zn5 S11 109.63(9) . . ?
S3 Zn5 S14 106.75(7) . . ?
S5 Zn5 S14 109.80(7) . . ?
S11 Zn5 S5 111.01(7) . . ?
S11 Zn5 S14 105.62(8) . . ?
Zn1 S1 Sn1 109.12(9) . . ?
Zn2 S2 Sn1 103.83(8) . . ?
Zn5 S3 Sn1 103.96(8) . . ?
Zn2 S4 Sn2 103.79(7) . . ?
Zn2 S5 Zn4 110.66(8) . . ?
Zn3 S5 Zn2 109.04(7) . . ?
Zn3 S5 Zn4 109.97(7) . . ?
Zn5 S5 Zn2 108.36(7) . . ?
Zn5 S5 Zn3 107.21(7) . . ?
Zn5 S5 Zn4 111.50(7) . . ?
Zn3 S6 Sn1 106.44(8) . . ?
Sn2 S7 Sn2 105.61(9) . 18_655 ?
Zn3 S8 Sn2 104.58(7) . . ?
Zn4 S9 Sn2 103.49(7) . . ?
Zn3 S10 Sn3 103.53(7) . . ?
Zn5 S11 Sn3 103.94(8) . . ?
Zn4 S12 Sn3 103.56(7) . . ?
Sn4 S13 Sn3 107.43(7) 21_656 . ?
Zn5 S14 Sn4 104.56(7) . . ?
Zn2 S15 Sn4 103.93(8) . . ?
Zn4 S16 Sn4 103.08(7) . . ?

loop_
_geom_bond_atom_site_label_1
_geom_bond_atom_site_label_2
_geom_bond_distance
_geom_bond_site_symmetry_2
_geom_bond_publ_flag
Sn1 S1 2.384(2) . ?
Sn1 S2 2.383(2) . ?
Sn1 S3 2.388(2) . ?
Sn1 S6 2.384(2) . ?
Sn2 S4 2.3647(19) . ?
Sn2 S7 2.4231(15) . ?
Sn2 S8 2.3786(19) . ?
Sn2 S9 2.3732(19) . ?
Sn3 S10 2.366(2) . ?
Sn3 S11 2.3794(19) . ?
Sn3 S12 2.372(2) . ?
Sn3 S13 2.423(2) . ?
Sn4 S13 2.4175(19) 20_566 ?
Sn4 S14 2.355(2) . ?
Sn4 S15 2.375(2) . ?
Sn4 S16 2.3795(19) . ?
Zn1 S1 2.308(2) . ?
Zn1 S1 2.308(2) 3_565 ?
Zn1 S1 2.308(2) 2_665 ?
Zn1 O1A 2.38(3) . ?
Zn2 S2 2.334(2) . ?
Zn2 S4 2.334(2) . ?
Zn2 S5 2.3481(18) . ?
Zn2 S15 2.355(2) . ?
Zn3 S5 2.3432(18) . ?
Zn3 S6 2.319(2) . ?
Zn3 S8 2.362(2) . ?
Zn3 S10 2.353(2) . ?
Zn4 S5 2.3495(18) . ?
Zn4 S9 2.357(2) . ?
Zn4 S12 2.3482(19) . ?
Zn4 S16 2.363(2) . ?
Zn5 S3 2.331(2) . ?
Zn5 S5 2.3417(19) . ?
Zn5 S11 2.336(2) . ?
Zn5 S14 2.3534(19) . ?

loop_
_platon_squeeze_void_nr
_platon_squeeze_void_average_x
_platon_squeeze_void_average_y
_platon_squeeze_void_average_z
_platon_squeeze_void_volume
_platon_squeeze_void_count_electrons
_platon_squeeze_void_content
1 -0.024 -0.031 0.000 39775 19916 ' '
